data_7125514
loop_
_publ_author_name
'Neeraj, S.'
'Forster, P. M.'
'Rao, C. N. R.'
'Cheetham, A. K.'

_publ_section_title
;
 A new route for the synthesis of open-framework metal phosphates using
 organophosphates
;
_journal_issue 24
_journal_name_full 'Chemical Communications'
_journal_page_first 2716
_journal_paper_doi 10.1039/b107898b
_journal_year 2001
_chemical_formula_sum 'C6 H4.5 N2 O18.25 P4 Zn5'
_chemical_formula_weight 847.35
_space_group_IT_number 14
_space_group_name_Hall '-P 2yn'
_space_group_name_H-M_alt 'P 1 21/n 1'
_atom_sites_solution_hydrogens geom
_atom_sites_solution_primary direct
_atom_sites_solution_secondary difmap
_audit_creation_method SHELXL-97
_cell_angle_alpha 90.00
_cell_angle_beta 92.610(2)
_cell_angle_gamma 90.00
_cell_formula_units_Z 4
_cell_length_a 5.1601(6)
_cell_length_b 25.075(3)
_cell_length_c 14.9860(19)
_cell_measurement_temperature 293(2)
_cell_volume 1937.0(4)
_computing_structure_refinement 'SHELXL-97 (Sheldrick, 1997)'
_computing_structure_solution 'SHELXS-97 (Sheldrick, 1990)'
_diffrn_ambient_temperature 293(2)
_diffrn_measured_fraction_theta_full 0.918
_diffrn_measured_fraction_theta_max 0.918
_diffrn_measurement_device_type 'Siemen's SMART-CCD'
_diffrn_radiation_monochromator graphite
_diffrn_radiation_source 'fine-focus sealed tube'
_diffrn_radiation_type MoK\a
_diffrn_radiation_wavelength 0.71073
_diffrn_reflns_av_R_equivalents 0.0981
_diffrn_reflns_av_sigmaI/netI 0.0755
_diffrn_reflns_limit_h_max 6
_diffrn_reflns_limit_h_min -6
_diffrn_reflns_limit_k_max 33
_diffrn_reflns_limit_k_min -32
_diffrn_reflns_limit_l_max 13
_diffrn_reflns_limit_l_min -19
_diffrn_reflns_number 11391
_diffrn_reflns_theta_full 28.34
_diffrn_reflns_theta_max 28.34
_diffrn_reflns_theta_min 2.12
_exptl_absorpt_coefficient_mu 6.535
_exptl_crystal_colour Colourless
_exptl_crystal_density_diffrn 2.906
_exptl_crystal_density_method 'not measured'
_exptl_crystal_description 'Long needles'
_exptl_crystal_F_000 1642
_exptl_crystal_size_max 0.6mm
_exptl_crystal_size_mid 0.12mm
_exptl_crystal_size_min 0.08mm
_refine_diff_density_max 1.385
_refine_diff_density_min -1.132
_refine_diff_density_rms 0.199
_refine_ls_extinction_method none
_refine_ls_goodness_of_fit_ref 1.004
_refine_ls_hydrogen_treatment mixed
_refine_ls_matrix_type full
_refine_ls_number_parameters 293
_refine_ls_number_reflns 4431
_refine_ls_number_restraints 0
_refine_ls_restrained_S_all 1.004
_refine_ls_R_factor_all 0.0596
_refine_ls_R_factor_gt 0.0453
_refine_ls_shift/su_max 0.007
_refine_ls_shift/su_mean 0.000
_refine_ls_structure_factor_coef Fsqd
_refine_ls_weighting_details 'calc w=1/[\s^2^(Fo^2^)+(0.0638P)^2^+0.0000P] where P=(Fo^2^+2Fc^2^)/3'
_refine_ls_weighting_scheme calc
_refine_ls_wR_factor_gt 0.1125
_refine_ls_wR_factor_ref 0.1185
_reflns_number_gt 3457
_reflns_number_total 4431
_reflns_threshold_expression >2sigma(I)
_cod_data_source_file b107898b.txt
_cod_data_source_block 366nm_(Compound_II)
_cod_original_formula_sum 'C6 H4.50 N2 O18.25 P4 Zn5'
_cod_database_code 7125514

loop_
_symmetry_equiv_pos_as_xyz
'x, y, z'
'-x+1/2, y+1/2, -z+1/2'
'-x, -y, -z'
'x-1/2, -y-1/2, z-1/2'

loop_
_atom_site_label
_atom_site_type_symbol
_atom_site_fract_x
_atom_site_fract_y
_atom_site_fract_z
_atom_site_U_iso_or_equiv
_atom_site_adp_type
_atom_site_occupancy
_atom_site_symmetry_multiplicity
_atom_site_calc_flag
_atom_site_refinement_flags
C1 C -1.243(5) 0.4548(9) 0.5449(16) 0.091(8) Uiso 0.53(2) 1 d P
C1A C -1.044(4) 0.4715(8) 0.5038(14) 0.060(7) Uiso 0.47(2) 1 d P
C2 C -1.214(3) 0.4223(6) 0.4780(10) 0.114(5) Uiso 1 1 d .
C3 C -1.207(2) 0.4010(5) 0.3950(9) 0.096(4) Uiso 1 1 d .
C4 C -1.123(3) 0.4378(6) 0.3075(10) 0.114(4) Uiso 1 1 d .
N1 N -1.019(3) 0.4910(7) 0.5715(12) 0.054(6) Uiso 0.417(18) 1 d P
N1A N -1.410(7) 0.5131(15) 0.661(2) 0.245(18) Uiso 0.583(18) 1 d P
N2 N -0.917(4) 0.4671(7) 0.3368(13) 0.199(7) Uiso 1 1 d .
Zn1 Zn 0.35124(11) 0.21944(2) 0.69890(4) 0.01539(15) Uani 1 1 d .
Zn2 Zn -0.74852(11) 0.29022(2) 0.37726(4) 0.01736(16) Uani 1 1 d .
Zn3 Zn -0.15655(11) 0.25596(2) 0.57310(4) 0.01666(16) Uani 1 1 d .
Zn4 Zn 0.30910(11) 0.45798(2) 1.08568(4) 0.01672(15) Uani 1 1 d .
Zn5 Zn 0.15862(14) 0.38402(3) 0.75142(5) 0.0190(2) Uani 0.843(2) 1 d P
Zn5A Zn 0.4142(8) 0.38427(15) 0.7563(3) 0.0203(11) Uani 0.157(2) 1 d P
P1 P 0.3242(2) 0.32527(5) 0.57902(8) 0.0144(3) Uani 1 1 d .
P2 P -0.1474(2) 0.15391(5) 0.69447(8) 0.0151(3) Uani 1 1 d .
P3 P -0.2316(2) 0.22020(5) 0.37534(8) 0.0139(3) Uani 1 1 d .
P4 P 0.1900(2) 0.47525(5) 0.88422(8) 0.0139(3) Uani 1 1 d .
O1 O 0.1317(7) 0.16014(14) 0.6660(2) 0.0207(8) Uani 1 1 d .
O2 O 0.7006(7) 0.20523(14) 0.6603(2) 0.0194(8) Uani 1 1 d .
O3 O 0.3980(7) 0.23136(15) 0.8274(2) 0.0185(7) Uani 1 1 d .
O4 O 0.1931(7) 0.27648(15) 0.6243(2) 0.0203(8) Uani 1 1 d .
O5 O -0.5211(7) 0.22944(16) 0.3804(3) 0.0323(10) Uani 1 1 d .
O6 O -0.8018(7) 0.33018(15) 0.4857(2) 0.0240(8) Uani 1 1 d .
O7 O -0.6607(8) 0.34692(15) 0.2960(3) 0.0278(9) Uani 1 1 d .
O8 O -0.0940(7) 0.21704(15) 0.4671(2) 0.0224(8) Uani 1 1 d .
O9 O -0.3857(7) 0.31531(15) 0.5773(3) 0.0305(10) Uani 1 1 d .
O10 O 0.1060(7) 0.51735(15) 1.1252(3) 0.0253(9) Uani 1 1 d .
O11 O 0.6776(7) 0.47099(14) 1.0969(3) 0.0239(8) Uani 1 1 d .
O12 O 0.2242(7) 0.39478(15) 1.1540(3) 0.0272(9) Uani 1 1 d .
O13 O 0.2492(8) 0.43562(15) 0.9607(2) 0.0264(9) Uani 1 1 d .
O14 O 0.3270(8) 0.32947(17) 0.8228(3) 0.0319(10) Uani 1 1 d .
O15 O 0.2702(7) 0.37565(14) 0.6312(2) 0.0228(8) Uani 1 1 d .
O16 O 0.2844(7) 0.45177(14) 0.7966(2) 0.0233(8) Uani 1 1 d .
O17 O -0.2226(10) 0.3865(3) 0.7591(5) 0.080(2) Uani 1 1 d .
O18 O 0.671(2) 0.4575(4) 0.7616(7) 0.004(4) Uiso 0.246(13) 1 d P
O100 O -0.2359(9) 0.3754(2) 0.9868(3) 0.0478(12) Uani 1 1 d .

loop_
_atom_site_aniso_label
_atom_site_aniso_U_11
_atom_site_aniso_U_22
_atom_site_aniso_U_33
_atom_site_aniso_U_23
_atom_site_aniso_U_13
_atom_site_aniso_U_12
Zn1 0.0148(3) 0.0183(3) 0.0125(3) -0.0004(2) -0.0048(2) 0.0007(2)
Zn2 0.0183(3) 0.0210(3) 0.0122(3) 0.0005(2) -0.0054(2) -0.0011(2)
Zn3 0.0154(3) 0.0199(3) 0.0142(3) -0.0002(2) -0.0045(2) 0.0003(2)
Zn4 0.0182(3) 0.0139(3) 0.0176(3) 0.0018(2) -0.0045(2) -0.0004(2)
Zn5 0.0232(4) 0.0174(4) 0.0159(4) -0.0028(3) -0.0046(3) 0.0023(3)
Zn5A 0.027(2) 0.017(2) 0.017(2) -0.0036(15) -0.0029(15) -0.0002(15)
P1 0.0168(6) 0.0137(6) 0.0122(6) -0.0013(5) -0.0046(5) 0.0004(5)
P2 0.0180(7) 0.0119(6) 0.0151(6) -0.0031(5) -0.0014(5) 0.0002(5)
P3 0.0150(6) 0.0153(6) 0.0108(6) 0.0007(5) -0.0044(5) 0.0002(5)
P4 0.0148(6) 0.0119(6) 0.0145(6) -0.0019(5) -0.0038(5) -0.0001(5)
O1 0.0183(19) 0.0177(18) 0.026(2) -0.0063(15) -0.0027(15) 0.0002(14)
O2 0.0170(18) 0.0197(18) 0.0216(19) 0.0051(14) 0.0009(14) 0.0036(14)
O3 0.0192(18) 0.0232(19) 0.0124(17) -0.0069(14) -0.0080(13) 0.0031(15)
O4 0.0149(17) 0.0253(19) 0.0202(19) 0.0023(15) -0.0060(14) -0.0020(15)
O5 0.017(2) 0.030(2) 0.050(3) 0.008(2) -0.0019(18) 0.0010(17)
O6 0.036(2) 0.023(2) 0.0122(18) -0.0001(15) -0.0068(15) 0.0037(17)
O7 0.043(3) 0.023(2) 0.018(2) -0.0018(16) 0.0061(17) -0.0062(18)
O8 0.030(2) 0.025(2) 0.0117(17) 0.0014(15) -0.0112(15) 0.0053(16)
O9 0.020(2) 0.019(2) 0.053(3) 0.0015(18) 0.0017(18) 0.0024(16)
O10 0.0136(18) 0.023(2) 0.038(2) -0.0079(17) -0.0054(16) -0.0011(15)
O11 0.0167(19) 0.0157(18) 0.039(2) -0.0062(16) -0.0037(16) -0.0018(15)
O12 0.024(2) 0.022(2) 0.036(2) 0.0146(17) 0.0034(17) 0.0042(16)
O13 0.044(2) 0.0171(19) 0.0170(19) 0.0004(15) -0.0120(16) 0.0025(17)
O14 0.045(3) 0.025(2) 0.026(2) 0.0082(17) -0.0046(18) -0.0035(19)
O15 0.034(2) 0.0172(19) 0.0165(18) -0.0008(14) -0.0030(15) 0.0050(16)
O16 0.032(2) 0.0197(19) 0.0186(19) -0.0059(15) 0.0033(16) -0.0010(16)
O17 0.034(3) 0.083(5) 0.121(6) -0.002(4) -0.006(3) -0.001(3)
O100 0.050(3) 0.041(3) 0.052(3) 0.002(2) 0.002(2) -0.008(2)

loop_
_atom_type_symbol
_atom_type_description
_atom_type_scat_dispersion_real
_atom_type_scat_dispersion_imag
_atom_type_scat_source
C C 0.0033 0.0016 'International Tables Vol C Tables 4.2.6.8 and 6.1.1.4'
H H 0.0000 0.0000 'International Tables Vol C Tables 4.2.6.8 and 6.1.1.4'
N N 0.0061 0.0033 'International Tables Vol C Tables 4.2.6.8 and 6.1.1.4'
O O 0.0106 0.0060 'International Tables Vol C Tables 4.2.6.8 and 6.1.1.4'
P P 0.1023 0.0942 'International Tables Vol C Tables 4.2.6.8 and 6.1.1.4'
Zn Zn 0.2839 1.4301 'International Tables Vol C Tables 4.2.6.8 and 6.1.1.4'

loop_
_geom_angle_atom_site_label_1
_geom_angle_atom_site_label_2
_geom_angle_atom_site_label_3
_geom_angle
_geom_angle_site_symmetry_1
_geom_angle_site_symmetry_3
C1A C1 C2 73.5(16) . .
C1A C1 N1 46.7(13) . .
C2 C1 N1 117.8(19) . .
N1 C1A C1 76.8(18) . .
N1 C1A C1A 68.7(18) . 3_366
C1 C1A C1A 126(2) . 3_366
N1 C1A N1 112.5(18) . 3_366
C1 C1A N1 139(2) . 3_366
C1A C1A N1 43.8(12) 3_366 3_366
N1 C1A C2 127.4(19) . .
C1 C1A C2 53.7(13) . .
C1A C1A C2 155(2) 3_366 .
N1 C1A C2 116.4(17) 3_366 .
C1 C2 C3 163.4(19) . .
C1 C2 C1A 52.8(14) . .
C3 C2 C1A 120.3(14) . .
C2 C3 C4 121.3(13) . .
N2 C4 C3 105.8(14) . .
C1A N1 C1 56.5(15) . .
C1A N1 C1A 67.5(18) . 3_366
C1 N1 C1A 111.3(17) . 3_366
C1A N1 N2 159.5(19) . 3_366
C1 N1 N2 113.3(14) . 3_366
C1A N1 N2 105.3(14) 3_366 3_366
C4 N2 N1A 154(2) . 3_366
C4 N2 N1 113.8(15) . 3_366
N1A N2 N1 91.6(16) 3_366 3_366
O1 Zn1 O2 108.97(15) . .
O1 Zn1 O3 114.62(16) . .
O2 Zn1 O3 104.21(15) . .
O1 Zn1 O4 101.09(15) . .
O2 Zn1 O4 109.23(15) . .
O3 Zn1 O4 118.55(16) . .
O5 Zn2 O7 115.88(17) . .
O5 Zn2 O6 119.93(18) . .
O7 Zn2 O6 101.15(16) . .
O5 Zn2 O3 109.73(16) . 4_465
O7 Zn2 O3 101.39(16) . 4_465
O6 Zn2 O3 106.82(16) . 4_465
O9 Zn3 O8 123.86(18) . .
O9 Zn3 O2 103.24(16) . 1_455
O8 Zn3 O2 107.60(15) . 1_455
O9 Zn3 O4 109.75(16) . .
O8 Zn3 O4 105.56(15) . .
O2 Zn3 O4 105.52(15) 1_455 .
O10 Zn4 O11 112.95(15) . .
O10 Zn4 O12 109.17(17) . .
O11 Zn4 O12 109.64(16) . .
O10 Zn4 O13 116.63(16) . .
O11 Zn4 O13 104.06(17) . .
O12 Zn4 O13 103.85(17) . .
Zn5A Zn5 O14 63.0(2) . .
Zn5A Zn5 O15 73.2(2) . .
O14 Zn5 O15 107.26(17) . .
Zn5A Zn5 O16 69.9(2) . .
O14 Zn5 O16 107.16(18) . .
O15 Zn5 O16 108.29(16) . .
Zn5A Zn5 O17 173.2(3) . .
O14 Zn5 O17 114.6(3) . .
O15 Zn5 O17 113.5(2) . .
O16 Zn5 O17 105.8(2) . .
Zn5 Zn5A O14 75.4(2) . .
Zn5 Zn5A O17 177.6(4) . 1_655
O14 Zn5A O17 106.9(3) . 1_655
Zn5 Zn5A O16 70.1(2) . .
O14 Zn5A O16 113.9(3) . .
O17 Zn5A O16 109.2(3) 1_655 .
Zn5 Zn5A O15 67.6(2) . .
O14 Zn5A O15 110.6(3) . .
O17 Zn5A O15 110.7(3) 1_655 .
O16 Zn5A O15 105.6(2) . .
Zn5 Zn5A O18 126.0(4) . .
O14 Zn5A O18 140.8(4) . .
O17 Zn5A O18 52.6(4) 1_655 .
O16 Zn5A O18 59.1(3) . .
O15 Zn5A O18 108.2(4) . .
O15 P1 O9 110.5(2) . 1_655
O15 P1 O6 109.0(2) . 1_655
O9 P1 O6 112.2(2) 1_655 1_655
O15 P1 O4 109.5(2) . .
O9 P1 O4 108.9(2) 1_655 .
O6 P1 O4 106.7(2) 1_655 .
O12 P2 O7 110.6(2) 4_565 4_666
O12 P2 O1 112.0(2) 4_565 .
O7 P2 O1 111.4(2) 4_666 .
O12 P2 O2 109.1(2) 4_565 1_455
O7 P2 O2 106.8(2) 4_666 1_455
O1 P2 O2 106.7(2) . 1_455
O14 P3 O5 111.9(2) 4_565 .
O14 P3 O8 109.4(2) 4_565 .
O5 P3 O8 112.5(2) . .
O14 P3 O3 107.4(2) 4_565 4_565
O5 P3 O3 110.1(2) . 4_565
O8 P3 O3 105.2(2) . 4_565
O11 P4 O13 111.1(2) 3_667 .
O11 P4 O16 109.8(2) 3_667 .
O13 P4 O16 109.2(2) . .
O11 P4 O10 110.1(2) 3_667 3_567
O13 P4 O10 108.0(2) . 3_567
O16 P4 O10 108.7(2) . 3_567
P2 O1 Zn1 124.1(2) . .
P2 O2 Zn1 120.3(2) 1_655 .
P2 O2 Zn3 122.7(2) 1_655 1_655
Zn1 O2 Zn3 116.92(17) . 1_655
P3 O3 Zn1 122.1(2) 4_666 .
P3 O3 Zn2 115.72(19) 4_666 4_766
Zn1 O3 Zn2 113.22(16) . 4_766
P1 O4 Zn1 129.5(2) . .
P1 O4 Zn3 115.8(2) . .
Zn1 O4 Zn3 112.04(18) . .
P3 O5 Zn2 136.2(3) . .
P1 O6 Zn2 131.2(2) 1_455 .
P2 O7 Zn2 129.7(2) 4_565 .
P3 O8 Zn3 129.6(2) . .
P1 O9 Zn3 138.0(2) 1_455 .
P4 O10 Zn4 128.0(2) 3_567 .
P4 O11 Zn4 126.5(2) 3_667 .
P2 O12 Zn4 140.1(2) 4_666 .
P4 O13 Zn4 122.9(2) . .
P3 O14 Zn5A 175.1(3) 4_666 .
P3 O14 Zn5 141.4(3) 4_666 .
Zn5A O14 Zn5 41.61(16) . .
P1 O15 Zn5 129.9(2) . .
P1 O15 Zn5A 120.3(2) . .
Zn5 O15 Zn5A 39.19(13) . .
P4 O16 Zn5A 137.0(3) . .
P4 O16 Zn5 121.4(2) . .
Zn5A O16 Zn5 39.95(14) . .
Zn5A O17 Zn5 174.2(5) 1_455 .

loop_
_geom_bond_atom_site_label_1
_geom_bond_atom_site_label_2
_geom_bond_distance
_geom_bond_site_symmetry_2
C1 C1A 1.29(3) .
C1 C2 1.30(3) .
C1 N1 1.51(3) .
C1A N1 1.13(2) .
C1A C1A 1.50(4) 3_366
C1A N1 1.52(3) 3_366
C1A C2 1.55(2) .
C2 C3 1.356(18) .
C3 C4 1.676(19) .
C4 N2 1.35(2) .
N1 C1A 1.52(3) 3_366
N1 N2 1.77(2) 3_366
N1A N2 1.76(3) 3_366
N2 N1A 1.76(3) 3_366
N2 N1 1.77(2) 3_366
Zn1 O1 1.920(4) .
Zn1 O2 1.951(3) .
Zn1 O3 1.952(3) .
Zn1 O4 1.969(4) .
Zn2 O5 1.923(4) .
Zn2 O7 1.939(4) .
Zn2 O6 1.939(4) .
Zn2 O3 2.014(3) 4_465
Zn3 O9 1.904(4) .
Zn3 O8 1.904(4) .
Zn3 O2 1.990(3) 1_455
Zn3 O4 1.996(4) .
Zn4 O10 1.929(4) .
Zn4 O11 1.929(4) .
Zn4 O12 1.948(4) .
Zn4 O13 1.965(4) .
Zn5 Zn5A 1.318(4) .
Zn5 O14 1.920(4) .
Zn5 O15 1.927(4) .
Zn5 O16 1.930(4) .
Zn5 O17 1.977(5) .
Zn5A O14 1.768(5) .
Zn5A O17 1.873(7) 1_655
Zn5A O16 1.927(5) .
Zn5A O15 1.997(5) .
Zn5A O18 2.263(12) .
P1 O15 1.518(4) .
P1 O9 1.519(4) 1_655
P1 O6 1.520(4) 1_655
P1 O4 1.568(4) .
P2 O12 1.503(4) 4_565
P2 O7 1.526(4) 4_666
P2 O1 1.528(4) .
P2 O2 1.580(4) 1_455
P3 O14 1.511(4) 4_565
P3 O5 1.517(4) .
P3 O8 1.521(4) .
P3 O3 1.576(4) 4_565
P4 O11 1.532(4) 3_667
P4 O13 1.537(4) .
P4 O16 1.538(4) .
P4 O10 1.539(4) 3_567
O2 P2 1.580(4) 1_655
O2 Zn3 1.990(3) 1_655
O3 P3 1.576(4) 4_666
O3 Zn2 2.014(3) 4_766
O6 P1 1.520(4) 1_455
O7 P2 1.526(4) 4_565
O9 P1 1.519(4) 1_455
O10 P4 1.539(4) 3_567
O11 P4 1.532(4) 3_667
O12 P2 1.503(4) 4_666
O14 P3 1.511(4) 4_666
O17 Zn5A 1.873(7) 1_455
